data_7705539
loop_
_publ_author_name
'Reis Concei\,c\~ao, Nuno'
'Nesterova, Oksana V.'
'Rajn\'ak, Cyril'
'Bo\<ca, Roman'
'Pombeiro, Armando J. L.'
'Guedes da Silva, M F\'atima C'
'Nesterov, Dmytro S.'

_publ_section_title
;
 New members of the polynuclear manganese family: MnMn single-molecule
 magnets and MnMn antiferromagnetic complexes. Synthesis and
 magnetostructural correlations.
;
_journal_issue 40
_journal_name_full 'Dalton transactions (Cambridge, England : 2003)'
_journal_page_first 13970
_journal_page_last 13985
_journal_paper_doi 10.1039/d0dt02652b
_journal_volume 49
_journal_year 2020
_chemical_formula_sum 'C56 H114 Mn4 N4 O16'
_chemical_formula_weight 1319.27
_space_group_crystal_system triclinic
_space_group_IT_number 2
_space_group_name_Hall '-P 1'
_space_group_name_H-M_alt 'P -1'
_atom_sites_solution_hydrogens mixed
_audit_creation_method SHELXL-2018/3
_audit_update_record
;
2020-05-27 deposited with the CCDC.	2020-09-01 downloaded from the CCDC.
;
_cell_angle_alpha 111.713(10)
_cell_angle_beta 95.023(8)
_cell_angle_gamma 113.158(6)
_cell_formula_units_Z 1
_cell_length_a 10.9695(13)
_cell_length_b 12.706(2)
_cell_length_c 14.559(2)
_cell_measurement_reflns_used 3878
_cell_measurement_temperature 150(2)
_cell_measurement_theta_max 23.51
_cell_measurement_theta_min 2.79
_cell_volume 1667.6(5)
_computing_cell_refinement 'Bruker SAINT'
_computing_data_collection 'Bruker APEX2'
_computing_data_reduction 'Bruker SAINT'
_computing_structure_refinement 'SHELXL-2018/3 (Sheldrick, 2018)'
_computing_structure_solution 'SHELXT-2014/5 (Sheldrick, 2014)'
_diffrn_ambient_temperature 150(2)
_diffrn_measured_fraction_theta_full 0.993
_diffrn_measured_fraction_theta_max 0.982
_diffrn_measurement_device_type 'Bruker APEX-II CCD'
_diffrn_measurement_method '\f and \w scans'
_diffrn_radiation_type MoK\a
_diffrn_radiation_wavelength 0.71073
_diffrn_reflns_av_R_equivalents 0.0651
_diffrn_reflns_av_unetI/netI 0.0789
_diffrn_reflns_Laue_measured_fraction_full 0.993
_diffrn_reflns_Laue_measured_fraction_max 0.982
_diffrn_reflns_limit_h_max 13
_diffrn_reflns_limit_h_min -13
_diffrn_reflns_limit_k_max 15
_diffrn_reflns_limit_k_min -15
_diffrn_reflns_limit_l_max 17
_diffrn_reflns_limit_l_min -18
_diffrn_reflns_number 25552
_diffrn_reflns_point_group_measured_fraction_full 0.993
_diffrn_reflns_point_group_measured_fraction_max 0.982
_diffrn_reflns_theta_full 25.242
_diffrn_reflns_theta_max 26.565
_diffrn_reflns_theta_min 2.447
_exptl_absorpt_coefficient_mu 0.803
_exptl_absorpt_correction_T_max 0.7454
_exptl_absorpt_correction_T_min 0.6991
_exptl_absorpt_correction_type multi-scan
_exptl_absorpt_process_details 'SADABS 2014/5'
_exptl_crystal_colour yellow
_exptl_crystal_density_diffrn 1.314
_exptl_crystal_description block
_exptl_crystal_F_000 706
_refine_diff_density_max 0.740
_refine_diff_density_min -0.518
_refine_diff_density_rms 0.076
_refine_ls_extinction_method none
_refine_ls_goodness_of_fit_ref 1.011
_refine_ls_hydrogen_treatment mixed
_refine_ls_matrix_type full
_refine_ls_number_parameters 393
_refine_ls_number_reflns 6830
_refine_ls_number_restraints 61
_refine_ls_restrained_S_all 1.028
_refine_ls_R_factor_all 0.0832
_refine_ls_R_factor_gt 0.0472
_refine_ls_shift/su_max 0.003
_refine_ls_shift/su_mean 0.000
_refine_ls_structure_factor_coef Fsqd
_refine_ls_weighting_details 'w=1/[\s^2^(Fo^2^)+(0.0479P)^2^+0.5825P] where P=(Fo^2^+2Fc^2^)/3'
_refine_ls_weighting_scheme calc
_refine_ls_wR_factor_gt 0.1013
_refine_ls_wR_factor_ref 0.1154
_reflns_Friedel_coverage 0.000
_reflns_number_gt 4665
_reflns_number_total 6830
_reflns_threshold_expression 'I > 2\s(I)'
_cod_data_source_file d0dt02652b2.cif
_cod_data_source_block mn7_150k
_cod_depositor_comments 'Adding full bibliography for 7705539--7705542.cif.'
_cod_original_cell_volume 1667.6(4)
_cod_database_code 7705539
_shelx_shelxl_version_number 2018/3
_shelx_space_group_comment
;
The symmetry employed for this shelxl refinement is uniquely defined
by the following loop, which should always be used as a source of
symmetry information in preference to the above space-group names.
They are only intended as comments.
;

loop_
_space_group_symop_operation_xyz
'x, y, z'
'-x, -y, -z'

loop_
_atom_site_label
_atom_site_type_symbol
_atom_site_fract_x
_atom_site_fract_y
_atom_site_fract_z
_atom_site_U_iso_or_equiv
_atom_site_adp_type
_atom_site_occupancy
_atom_site_site_symmetry_order
_atom_site_calc_flag
_atom_site_refinement_flags_posn
_atom_site_refinement_flags_adp
_atom_site_refinement_flags_occupancy
_atom_site_disorder_assembly
_atom_site_disorder_group
Mn1 Mn 0.63794(5) 0.62833(4) 0.55236(3) 0.01818(13) Uani 1 1 d . . . . .
O1 O 0.6748(2) 0.57802(19) 0.65642(14) 0.0215(5) Uani 1 1 d . . . . .
N1 N 0.8550(3) 0.6382(2) 0.55010(17) 0.0215(6) Uani 1 1 d . . . . .
C1 C 0.8141(3) 0.6525(4) 0.7151(2) 0.0358(9) Uani 1 1 d . . . . .
H1A H 0.830326 0.625892 0.768953 0.043 Uiso 1 1 calc R U . . .
H1B H 0.835605 0.743526 0.749187 0.043 Uiso 1 1 calc R U . . .
Mn2 Mn 0.49366(5) 0.52773(4) 0.70813(3) 0.02056(14) Uani 1 1 d . . . . .
O2 O 0.5799(2) 0.45908(18) 0.44390(14) 0.0190(4) Uani 1 1 d . . . . .
N2 N 0.4874(3) 0.6322(3) 0.25217(18) 0.0276(6) Uani 1 1 d . . . . .
C2 C 0.9056(3) 0.6354(3) 0.6462(2) 0.0291(8) Uani 1 1 d . . . . .
H2C H 1.000993 0.704538 0.681568 0.035 Uiso 1 1 calc R U . . .
H2D H 0.906441 0.552952 0.630082 0.035 Uiso 1 1 calc R U . . .
O3 O 0.6130(2) 0.66161(19) 0.43838(14) 0.0219(5) Uani 1 1 d . . . . .
C3 C 0.6797(3) 0.4149(3) 0.4465(2) 0.0228(7) Uani 1 1 d . . . . .
H3C H 0.653720 0.337293 0.382223 0.027 Uiso 1 1 calc R U . . .
H3D H 0.684694 0.393162 0.504930 0.027 Uiso 1 1 calc R U . . .
O4 O 0.3703(2) 0.3742(2) 0.12003(16) 0.0320(6) Uani 1 1 d . . . . .
C4 C 0.8185(3) 0.5191(3) 0.4584(2) 0.0233(7) Uani 1 1 d . . . . .
H4A H 0.890085 0.491189 0.464412 0.028 Uiso 1 1 calc R U . . .
H4B H 0.815345 0.534593 0.396597 0.028 Uiso 1 1 calc R U . . .
O5 O 0.6771(2) 0.79625(19) 0.65156(14) 0.0250(5) Uani 1 1 d . . . . .
C5 C 0.9480(3) 0.7533(3) 0.5408(2) 0.0282(8) Uani 1 1 d . . . . .
H5A H 0.966213 0.829433 0.604015 0.034 Uiso 1 1 calc R U . . .
H5B H 0.899086 0.757405 0.482687 0.034 Uiso 1 1 calc R U . . .
O6 O 0.5631(2) 0.7420(2) 0.76075(15) 0.0267(5) Uani 1 1 d . . . . .
C6 C 1.0851(3) 0.7614(3) 0.5241(3) 0.0310(8) Uani 1 1 d . . . . .
H6A H 1.068609 0.687280 0.459761 0.037 Uiso 1 1 calc R U . . .
H6B H 1.135214 0.757128 0.581518 0.037 Uiso 1 1 calc R U . . .
O7 O 0.3229(2) 0.52499(19) 0.76532(14) 0.0248(5) Uani 1 1 d . . . . .
C7 C 1.1737(4) 0.8836(3) 0.5174(3) 0.0390(9) Uani 1 1 d . . . . .
H7A H 1.121504 0.889912 0.462395 0.047 Uiso 1 1 calc R U . . .
H7B H 1.193980 0.957485 0.583145 0.047 Uiso 1 1 calc R U . . .
O8 O 0.4109(3) 0.6288(2) 0.93566(16) 0.0398(6) Uani 1 1 d . . . . .
C8 C 1.3078(4) 0.8894(4) 0.4955(4) 0.0604(13) Uani 1 1 d . . . . .
H8A H 1.361280 0.969630 0.491873 0.091 Uiso 1 1 calc R U . . .
H8B H 1.360756 0.884976 0.550504 0.091 Uiso 1 1 calc R U . . .
H8C H 1.288281 0.817404 0.429757 0.091 Uiso 1 1 calc R U . . .
C9 C 0.6003(4) 0.7674(3) 0.4382(2) 0.0287(8) Uani 1 1 d . . . . .
H9A H 0.686275 0.826641 0.431432 0.034 Uiso 1 1 calc R U . . .
H9B H 0.584436 0.813553 0.503790 0.034 Uiso 1 1 calc R U . . .
C10 C 0.4807(4) 0.7219(3) 0.3495(2) 0.0335(8) Uani 1 1 d . . . . .
H10A H 0.393205 0.678897 0.364453 0.040 Uiso 1 1 calc R U . . .
H10B H 0.481704 0.796254 0.341489 0.040 Uiso 1 1 calc R U . . .
C11 C 0.3447(4) 0.4547(3) 0.0830(2) 0.0372(9) Uani 1 1 d . . . . .
H11A H 0.250586 0.407866 0.036073 0.045 Uiso 1 1 calc R U . . .
H11B H 0.411136 0.480110 0.044052 0.045 Uiso 1 1 calc R U . . .
C12 C 0.3589(4) 0.5713(3) 0.1714(2) 0.0351(8) Uani 1 1 d . . . . .
H12A H 0.356507 0.633070 0.146100 0.042 Uiso 1 1 calc R U . . .
H12B H 0.279752 0.547279 0.200634 0.042 Uiso 1 1 calc R U . . .
C13 C 0.6103(4) 0.6951(3) 0.2200(2) 0.0308(8) Uani 1 1 d . . . . .
H13A H 0.612570 0.629266 0.157812 0.037 Uiso 1 1 calc R U . . .
H13B H 0.693580 0.726981 0.274980 0.037 Uiso 1 1 calc R U . . .
C14 C 0.6208(4) 0.8048(3) 0.1969(3) 0.0375(9) Uani 1 1 d . . . . .
H14A H 0.545115 0.772365 0.135869 0.045 Uiso 1 1 calc R U . . .
H14B H 0.609819 0.868066 0.255789 0.045 Uiso 1 1 calc R U . . .
C15 C 0.7575(5) 0.8692(4) 0.1771(3) 0.0518(11) Uani 1 1 d . . . . .
H15A H 0.764632 0.807815 0.114471 0.062 Uiso 1 1 calc R U . . .
H15B H 0.833158 0.894320 0.235448 0.062 Uiso 1 1 calc R U . . .
C16 C 0.7750(5) 0.9872(4) 0.1633(4) 0.0685(14) Uani 1 1 d . . . . .
H16A H 0.864699 1.025584 0.150643 0.103 Uiso 1 1 calc R U . . .
H16B H 0.701485 0.962631 0.104639 0.103 Uiso 1 1 calc R U . . .
H16C H 0.770010 1.049136 0.225614 0.103 Uiso 1 1 calc R U . . .
C17 C 0.6342(3) 0.8212(3) 0.7340(2) 0.0271(7) Uani 1 1 d . . . . .
C18 C 0.6760(5) 0.9625(3) 0.7985(3) 0.0529(12) Uani 1 1 d D . . . .
C19A C 0.535(2) 0.969(3) 0.820(2) 0.099(10) Uani 0.240(12) 1 d D U P A 1
H19A H 0.493842 0.915435 0.854215 0.148 Uiso 0.240(12) 1 calc R U P A 1
H19B H 0.556611 1.057672 0.864786 0.148 Uiso 0.240(12) 1 calc R U P A 1
H19C H 0.469095 0.938858 0.755012 0.148 Uiso 0.240(12) 1 calc R U P A 1
C20A C 0.734(2) 1.0406(16) 0.7495(14) 0.042(5) Uani 0.240(12) 1 d D U P A 1
H20A H 0.679568 0.998370 0.677708 0.063 Uiso 0.240(12) 1 calc R U P A 1
H20B H 0.733579 1.122737 0.784917 0.063 Uiso 0.240(12) 1 calc R U P A 1
H20C H 0.828998 1.054870 0.751976 0.063 Uiso 0.240(12) 1 calc R U P A 1
C21A C 0.743(2) 1.008(3) 0.9093(15) 0.164(16) Uani 0.240(12) 1 d D U P A 1
H21A H 0.753115 1.094334 0.951467 0.196 Uiso 0.240(12) 1 calc R U P A 1
H21D H 0.687226 0.949049 0.935953 0.196 Uiso 0.240(12) 1 calc R U P A 1
C22A C 0.8773(11) 1.0105(10) 0.9107(9) 0.189(4) Uani 0.240(12) 1 d D U P A 1
H22A H 0.927657 1.039720 0.981497 0.284 Uiso 0.240(12) 1 calc R U P A 1
H22B H 0.864417 0.924525 0.868131 0.284 Uiso 0.240(12) 1 calc R U P A 1
H22C H 0.929876 1.068863 0.883544 0.284 Uiso 0.240(12) 1 calc R U P A 1
C19B C 0.5926(8) 0.9784(5) 0.8756(5) 0.056(2) Uani 0.760(12) 1 d D U P A 2
H19D H 0.494146 0.927596 0.839604 0.084 Uiso 0.760(12) 1 calc R U P A 2
H19E H 0.615111 0.949420 0.925373 0.084 Uiso 0.760(12) 1 calc R U P A 2
H19F H 0.614735 1.068554 0.911603 0.084 Uiso 0.760(12) 1 calc R U P A 2
C20B C 0.6494(12) 1.0218(7) 0.7261(6) 0.080(3) Uani 0.760(12) 1 d D U P A 2
H20D H 0.550846 0.978536 0.690895 0.120 Uiso 0.760(12) 1 calc R U P A 2
H20E H 0.679102 1.112894 0.767118 0.120 Uiso 0.760(12) 1 calc R U P A 2
H20F H 0.701665 1.010965 0.675050 0.120 Uiso 0.760(12) 1 calc R U P A 2
C21B C 0.8279(8) 1.0366(8) 0.8461(6) 0.100(3) Uani 0.760(12) 1 d D U P A 2
H21B H 0.873997 1.024089 0.790320 0.120 Uiso 0.760(12) 1 calc R U P A 2
H21C H 0.851906 1.128298 0.879885 0.120 Uiso 0.760(12) 1 calc R U P A 2
C22B C 0.8773(11) 1.0105(10) 0.9107(9) 0.189(4) Uani 0.760(12) 1 d . U P A 2
H22D H 0.977190 1.064957 0.936503 0.284 Uiso 0.760(12) 1 calc R U P A 2
H22E H 0.835503 1.025365 0.968068 0.284 Uiso 0.760(12) 1 calc R U P A 2
H22F H 0.857674 0.920775 0.878176 0.284 Uiso 0.760(12) 1 calc R U P A 2
C23 C 0.3164(3) 0.5805(3) 0.8559(2) 0.0236(7) Uani 1 1 d . . . . .
C24 C 0.1849(3) 0.5936(3) 0.8659(2) 0.0263(7) Uani 1 1 d . . . . .
C25 C 0.1693(4) 0.6233(3) 0.9748(2) 0.0346(8) Uani 1 1 d . . . . .
H25A H 0.252175 0.699420 1.024355 0.052 Uiso 1 1 calc R U . . .
H25B H 0.088822 0.638677 0.980579 0.052 Uiso 1 1 calc R U . . .
H25C H 0.156772 0.550756 0.989152 0.052 Uiso 1 1 calc R U . . .
C26 C 0.2022(4) 0.7073(3) 0.8440(2) 0.0368(9) Uani 1 1 d . . . . .
H26A H 0.284443 0.783986 0.893888 0.055 Uiso 1 1 calc R U . . .
H26B H 0.212446 0.689334 0.774388 0.055 Uiso 1 1 calc R U . . .
H26C H 0.120895 0.721229 0.849764 0.055 Uiso 1 1 calc R U . . .
C27 C 0.0566(4) 0.4753(3) 0.7876(2) 0.0366(9) Uani 1 1 d . . . . .
H27A H -0.024827 0.489553 0.797073 0.044 Uiso 1 1 calc R U . . .
H27B H 0.063994 0.464745 0.717780 0.044 Uiso 1 1 calc R U . . .
C28 C 0.0324(4) 0.3532(4) 0.7938(3) 0.0531(11) Uani 1 1 d . . . . .
H28A H -0.051675 0.282463 0.741136 0.080 Uiso 1 1 calc R U . . .
H28B H 0.110995 0.336395 0.782500 0.080 Uiso 1 1 calc R U . . .
H28C H 0.021991 0.361253 0.861956 0.080 Uiso 1 1 calc R U . . .
H4 H 0.445(6) 0.361(5) 0.085(4) 0.115(19) Uiso 1 1 d . . . . .

loop_
_atom_site_aniso_label
_atom_site_aniso_U_11
_atom_site_aniso_U_22
_atom_site_aniso_U_33
_atom_site_aniso_U_23
_atom_site_aniso_U_13
_atom_site_aniso_U_12
Mn1 0.0174(3) 0.0214(3) 0.0176(2) 0.0108(2) 0.00602(19) 0.0084(2)
O1 0.0157(12) 0.0279(12) 0.0232(10) 0.0145(9) 0.0049(9) 0.0093(10)
N1 0.0183(15) 0.0233(14) 0.0234(13) 0.0130(11) 0.0083(11) 0.0069(12)
C1 0.026(2) 0.057(2) 0.0305(18) 0.0248(18) 0.0097(15) 0.0198(19)
Mn2 0.0212(3) 0.0260(3) 0.0205(2) 0.0140(2) 0.0095(2) 0.0122(2)
O2 0.0164(12) 0.0222(11) 0.0209(10) 0.0108(9) 0.0064(9) 0.0099(10)
N2 0.0320(17) 0.0361(16) 0.0263(14) 0.0194(13) 0.0118(12) 0.0203(14)
C2 0.0202(19) 0.042(2) 0.0241(16) 0.0164(15) 0.0051(14) 0.0123(17)
O3 0.0269(13) 0.0249(12) 0.0194(10) 0.0128(9) 0.0089(9) 0.0136(10)
C3 0.0218(19) 0.0279(18) 0.0246(15) 0.0129(14) 0.0080(13) 0.0153(16)
O4 0.0329(15) 0.0416(15) 0.0307(12) 0.0211(11) 0.0114(11) 0.0203(12)
C4 0.0180(18) 0.0291(18) 0.0257(16) 0.0119(14) 0.0076(13) 0.0132(15)
O5 0.0300(14) 0.0232(12) 0.0213(11) 0.0109(9) 0.0097(9) 0.0102(11)
C5 0.025(2) 0.0262(18) 0.0352(18) 0.0157(15) 0.0123(15) 0.0102(16)
O6 0.0284(14) 0.0284(13) 0.0251(11) 0.0135(10) 0.0105(10) 0.0127(11)
C6 0.025(2) 0.031(2) 0.0367(18) 0.0161(16) 0.0139(15) 0.0102(17)
O7 0.0251(13) 0.0294(13) 0.0233(11) 0.0131(10) 0.0108(9) 0.0134(11)
C7 0.036(2) 0.032(2) 0.053(2) 0.0219(18) 0.0241(18) 0.0133(18)
O8 0.0357(16) 0.0664(18) 0.0229(12) 0.0165(12) 0.0083(11) 0.0317(14)
C8 0.040(3) 0.044(3) 0.104(4) 0.038(3) 0.041(3) 0.017(2)
C9 0.044(2) 0.0270(18) 0.0236(16) 0.0138(14) 0.0150(15) 0.0212(17)
C10 0.048(2) 0.039(2) 0.0336(18) 0.0225(16) 0.0228(17) 0.0307(19)
C11 0.037(2) 0.051(2) 0.0322(18) 0.0246(18) 0.0082(16) 0.022(2)
C12 0.032(2) 0.046(2) 0.0379(19) 0.0260(18) 0.0090(16) 0.0218(19)
C13 0.036(2) 0.036(2) 0.0259(16) 0.0165(15) 0.0122(15) 0.0189(18)
C14 0.044(2) 0.034(2) 0.0353(19) 0.0199(17) 0.0081(17) 0.0153(19)
C15 0.070(3) 0.044(2) 0.053(2) 0.031(2) 0.029(2) 0.025(2)
C16 0.079(4) 0.056(3) 0.078(3) 0.045(3) 0.028(3) 0.021(3)
C17 0.026(2) 0.0219(18) 0.0234(16) 0.0059(14) 0.0031(14) 0.0065(16)
C18 0.070(3) 0.029(2) 0.033(2) 0.0023(17) 0.020(2) 0.007(2)
C19A 0.106(13) 0.082(12) 0.104(13) 0.030(8) 0.037(9) 0.048(9)
C20A 0.052(9) 0.016(7) 0.046(8) 0.013(6) 0.026(7) 0.002(6)
C21A 0.167(17) 0.162(17) 0.163(17) 0.075(9) 0.040(7) 0.075(9)
C22A 0.170(7) 0.200(7) 0.212(7) 0.067(5) 0.028(5) 0.127(5)
C19B 0.076(5) 0.029(3) 0.047(3) 0.005(3) 0.035(3) 0.018(3)
C20B 0.139(7) 0.052(4) 0.068(4) 0.030(3) 0.040(5) 0.056(5)
C21B 0.096(5) 0.086(4) 0.092(5) 0.017(3) 0.023(4) 0.040(4)
C22B 0.170(7) 0.200(7) 0.212(7) 0.067(5) 0.028(5) 0.127(5)
C23 0.028(2) 0.0280(18) 0.0211(16) 0.0148(14) 0.0094(14) 0.0139(16)
C24 0.028(2) 0.036(2) 0.0230(16) 0.0160(15) 0.0121(14) 0.0185(17)
C25 0.041(2) 0.048(2) 0.0286(17) 0.0190(17) 0.0181(16) 0.030(2)
C26 0.045(2) 0.047(2) 0.0336(19) 0.0214(17) 0.0130(17) 0.032(2)
C27 0.025(2) 0.052(2) 0.0322(18) 0.0169(17) 0.0135(16) 0.0179(19)
C28 0.046(3) 0.040(2) 0.054(2) 0.013(2) 0.020(2) 0.007(2)

loop_
_atom_type_symbol
_atom_type_description
_atom_type_scat_dispersion_real
_atom_type_scat_dispersion_imag
_atom_type_scat_source
C C 0.0033 0.0016 'International Tables Vol C Tables 4.2.6.8 and 6.1.1.4'
H H 0.0000 0.0000 'International Tables Vol C Tables 4.2.6.8 and 6.1.1.4'
N N 0.0061 0.0033 'International Tables Vol C Tables 4.2.6.8 and 6.1.1.4'
O O 0.0106 0.0060 'International Tables Vol C Tables 4.2.6.8 and 6.1.1.4'
Mn Mn 0.3368 0.7283 'International Tables Vol C Tables 4.2.6.8 and 6.1.1.4'

loop_
_geom_angle_atom_site_label_1
_geom_angle_atom_site_label_2
_geom_angle_atom_site_label_3
_geom_angle
_geom_angle_site_symmetry_1
_geom_angle_site_symmetry_3
_geom_angle_publ_flag
O3 Mn1 O1 171.16(8) . . ?
O3 Mn1 O5 94.31(8) . . ?
O1 Mn1 O5 93.04(8) . . ?
O3 Mn1 O2 81.24(8) . . ?
O1 Mn1 O2 91.85(8) . . ?
O5 Mn1 O2 173.25(9) . . ?
O3 Mn1 O2 99.14(8) . 2_666 ?
O1 Mn1 O2 85.26(8) . 2_666 ?
O5 Mn1 O2 93.67(8) . 2_666 ?
O2 Mn1 O2 82.11(8) . 2_666 ?
O3 Mn1 N1 96.53(8) . . ?
O1 Mn1 N1 76.87(8) . . ?
O5 Mn1 N1 104.36(9) . . ?
O2 Mn1 N1 81.28(8) . . ?
O2 Mn1 N1 155.09(8) 2_666 . ?
O3 Mn1 Mn1 91.05(7) . 2_666 ?
O1 Mn1 Mn1 87.80(6) . 2_666 ?
O5 Mn1 Mn1 131.15(7) . 2_666 ?
O2 Mn1 Mn1 44.43(6) . 2_666 ?
O2 Mn1 Mn1 37.68(5) 2_666 2_666 ?
N1 Mn1 Mn1 123.19(6) . 2_666 ?
O3 Mn1 Mn2 146.26(7) . . ?
O1 Mn1 Mn2 39.32(6) . . ?
O5 Mn1 Mn2 86.14(6) . . ?
O2 Mn1 Mn2 94.74(6) . . ?
O2 Mn1 Mn2 47.27(5) 2_666 . ?
N1 Mn1 Mn2 116.09(6) . . ?
Mn1 Mn1 Mn2 64.63(2) 2_666 . ?
O3 Mn1 Mn2 39.46(6) . 2_666 ?
O1 Mn1 Mn2 134.31(6) . 2_666 ?
O5 Mn1 Mn2 132.09(6) . 2_666 ?
O2 Mn1 Mn2 42.57(6) . 2_666 ?
O2 Mn1 Mn2 85.10(5) 2_666 2_666 ?
N1 Mn1 Mn2 95.00(6) . 2_666 ?
Mn1 Mn1 Mn2 59.012(19) 2_666 2_666 ?
Mn2 Mn1 Mn2 123.638(19) . 2_666 ?
C1 O1 Mn1 111.19(18) . . ?
C1 O1 Mn2 128.83(17) . . ?
Mn1 O1 Mn2 105.90(9) . . ?
C4 N1 C2 112.5(2) . . ?
C4 N1 C5 112.7(2) . . ?
C2 N1 C5 113.1(2) . . ?
C4 N1 Mn1 101.03(17) . . ?
C2 N1 Mn1 105.47(17) . . ?
C5 N1 Mn1 111.19(18) . . ?
O1 C1 C2 109.5(3) . . ?
O7 Mn2 O1 165.34(8) . . ?
O7 Mn2 O3 100.01(8) . 2_666 ?
O1 Mn2 O3 89.45(7) . 2_666 ?
O7 Mn2 O6 85.59(8) . . ?
O1 Mn2 O6 80.01(8) . . ?
O3 Mn2 O6 140.10(7) 2_666 . ?
O7 Mn2 O4 88.48(8) . 2_666 ?
O1 Mn2 O4 90.59(8) . 2_666 ?
O3 Mn2 O4 143.15(8) 2_666 2_666 ?
O6 Mn2 O4 75.86(8) . 2_666 ?
O7 Mn2 O2 96.97(7) . 2_666 ?
O1 Mn2 O2 76.96(7) . 2_666 ?
O3 Mn2 O2 64.34(7) 2_666 2_666 ?
O6 Mn2 O2 75.79(7) . 2_666 ?
O4 Mn2 O2 150.59(8) 2_666 2_666 ?
O7 Mn2 N2 97.06(8) . 2_666 ?
O1 Mn2 N2 96.49(8) . 2_666 ?
O3 Mn2 N2 72.07(8) 2_666 2_666 ?
O6 Mn2 N2 146.96(9) . 2_666 ?
O4 Mn2 N2 71.32(8) 2_666 2_666 ?
O2 Mn2 N2 135.84(8) 2_666 2_666 ?
O7 Mn2 Mn1 135.25(6) . . ?
O1 Mn2 Mn1 34.77(5) . . ?
O3 Mn2 Mn1 81.86(5) 2_666 . ?
O6 Mn2 Mn1 67.61(5) . . ?
O4 Mn2 Mn1 116.61(6) 2_666 . ?
O2 Mn2 Mn1 43.33(5) 2_666 . ?
N2 Mn2 Mn1 125.10(6) 2_666 . ?
O7 Mn2 Mn2 122.65(6) . 2_666 ?
O1 Mn2 Mn2 54.76(5) . 2_666 ?
O3 Mn2 Mn2 54.91(5) 2_666 2_666 ?
O6 Mn2 Mn2 88.71(5) . 2_666 ?
O4 Mn2 Mn2 144.36(6) 2_666 2_666 ?
O2 Mn2 Mn2 27.49(5) 2_666 2_666 ?
N2 Mn2 Mn2 116.24(6) 2_666 2_666 ?
Mn1 Mn2 Mn2 28.987(11) . 2_666 ?
C3 O2 Mn1 113.42(17) . . ?
C3 O2 Mn1 129.75(17) . 2_666 ?
Mn1 O2 Mn1 97.89(8) . 2_666 ?
C3 O2 Mn2 117.61(15) . 2_666 ?
Mn1 O2 Mn2 103.93(8) . 2_666 ?
Mn1 O2 Mn2 89.39(7) 2_666 2_666 ?
C12 N2 C10 110.6(3) . . ?
C12 N2 C13 112.1(2) . . ?
C10 N2 C13 111.9(3) . . ?
C12 N2 Mn2 108.19(19) . 2_666 ?
C10 N2 Mn2 104.16(17) . 2_666 ?
C13 N2 Mn2 109.52(19) . 2_666 ?
N1 C2 C1 109.9(3) . . ?
C9 O3 Mn1 126.79(17) . . ?
C9 O3 Mn2 118.69(17) . 2_666 ?
Mn1 O3 Mn2 109.13(9) . 2_666 ?
O2 C3 C4 108.8(2) . . ?
C11 O4 Mn2 116.85(19) . 2_666 ?
N1 C4 C3 110.8(2) . . ?
C17 O5 Mn1 125.18(19) . . ?
N1 C5 C6 116.1(3) . . ?
C17 O6 Mn2 134.6(2) . . ?
C5 C6 C7 112.0(3) . . ?
C23 O7 Mn2 130.7(2) . . ?
C8 C7 C6 112.4(3) . . ?
O3 C9 C10 109.2(3) . . ?
N2 C10 C9 111.5(3) . . ?
O4 C11 C12 110.0(3) . . ?
N2 C12 C11 111.9(3) . . ?
N2 C13 C14 117.4(3) . . ?
C15 C14 C13 111.8(3) . . ?
C14 C15 C16 112.4(4) . . ?
O6 C17 O5 125.5(3) . . ?
O6 C17 C18 119.6(3) . . ?
O5 C17 C18 114.8(3) . . ?
C20A C18 C21A 118.9(15) . . ?
C21B C18 C19B 113.5(5) . . ?
C20A C18 C17 114.0(8) . . ?
C21B C18 C17 110.7(4) . . ?
C21A C18 C17 112.3(14) . . ?
C19B C18 C17 110.7(3) . . ?
C21B C18 C20B 103.5(5) . . ?
C19B C18 C20B 108.6(5) . . ?
C17 C18 C20B 109.5(4) . . ?
C20A C18 C19A 108.9(12) . . ?
C21A C18 C19A 93.8(12) . . ?
C17 C18 C19A 106.1(10) . . ?
C22A C21A C18 104.6(14) . . ?
C22B C21B C18 116.9(9) . . ?
O8 C23 O7 124.9(3) . . ?
O8 C23 C24 118.6(3) . . ?
O7 C23 C24 116.5(3) . . ?
C27 C24 C25 110.2(3) . . ?
C27 C24 C23 112.1(3) . . ?
C25 C24 C23 111.3(3) . . ?
C27 C24 C26 108.8(3) . . ?
C25 C24 C26 108.8(3) . . ?
C23 C24 C26 105.5(3) . . ?
C28 C27 C24 114.9(3) . . ?

loop_
_geom_bond_atom_site_label_1
_geom_bond_atom_site_label_2
_geom_bond_distance
_geom_bond_site_symmetry_2
_geom_bond_publ_flag
Mn1 O3 1.8809(18) . ?
Mn1 O1 1.9183(19) . ?
Mn1 O5 1.927(2) . ?
Mn1 O2 1.939(2) . ?
Mn1 O2 2.220(2) 2_666 ?
Mn1 N1 2.338(3) . ?
Mn1 Mn1 3.1414(10) 2_666 ?
Mn1 Mn2 3.2348(7) . ?
Mn1 Mn2 3.4093(9) 2_666 ?
O1 C1 1.413(4) . ?
O1 Mn2 2.131(2) . ?
N1 C4 1.472(4) . ?
N1 C2 1.477(4) . ?
N1 C5 1.483(4) . ?
C1 C2 1.499(4) . ?
Mn2 O7 2.109(2) . ?
Mn2 O3 2.293(2) 2_666 ?
Mn2 O6 2.303(2) . ?
Mn2 O4 2.370(2) 2_666 ?
Mn2 O2 2.3763(19) 2_666 ?
Mn2 N2 2.385(3) 2_666 ?
Mn2 Mn2 5.8571(12) 2_666 ?
O2 C3 1.416(3) . ?
N2 C12 1.466(4) . ?
N2 C10 1.483(4) . ?
N2 C13 1.489(4) . ?
O3 C9 1.405(3) . ?
C3 C4 1.517(4) . ?
O4 C11 1.421(4) . ?
O5 C17 1.302(3) . ?
C5 C6 1.514(4) . ?
O6 C17 1.224(4) . ?
C6 C7 1.518(4) . ?
O7 C23 1.268(3) . ?
C7 C8 1.512(5) . ?
O8 C23 1.249(4) . ?
C9 C10 1.509(5) . ?
C11 C12 1.499(5) . ?
C13 C14 1.514(4) . ?
C14 C15 1.513(5) . ?
C15 C16 1.526(5) . ?
C17 C18 1.532(5) . ?
C18 C20A 1.416(13) . ?
C18 C21B 1.492(8) . ?
C18 C21A 1.498(17) . ?
C18 C19B 1.515(6) . ?
C18 C20B 1.571(7) . ?
C18 C19A 1.638(15) . ?
C21A C22A 1.464(18) . ?
C21B C22B 1.254(11) . ?
C23 C24 1.530(4) . ?
C24 C27 1.526(5) . ?
C24 C25 1.530(4) . ?
C24 C26 1.536(4) . ?
C27 C28 1.507(5) . ?

loop_
_geom_hbond_atom_site_label_D
_geom_hbond_atom_site_label_H
_geom_hbond_atom_site_label_A
_geom_hbond_distance_DH
_geom_hbond_distance_HA
_geom_hbond_distance_DA
_geom_hbond_angle_DHA
_geom_hbond_site_symmetry_A
_geom_hbond_publ_flag
O4 H4 O8 1.04(5) 1.60(6) 2.610(3) 163(5) 2_666 yes
